data_1547656
loop_
_publ_author_name
'Wang, Ya'
'Shi, Chao'
'Han, Xiang-Bin'

_publ_section_title
;
 Mixed Bromine--Chlorine Induced Great Dielectric and Second-Order
 Nonlinear Optical Properties Changes in Phase Transitions Compounds
 [H2mdap][BiBr5(1-x)Cl5x] (x = 0.00--1.00)
;
_journal_issue 41
_journal_name_full 'The Journal of Physical Chemistry C'
_journal_page_first 23039
_journal_paper_doi 10.1021/acs.jpcc.7b05126
_journal_volume 121
_journal_year 2017
_chemical_formula_sum 'C4 H14 Bi Br1.4 Cl3.6 N2'
_chemical_formula_weight 538.63
_space_group_crystal_system orthorhombic
_space_group_IT_number 33
_space_group_name_Hall 'P 2c -2n'
_space_group_name_H-M_alt 'P n a 21'
_symmetry_space_group_name_Hall 'P 2c -2n'
_symmetry_space_group_name_H-M 'P n a 21'
_atom_sites_solution_hydrogens geom
_audit_creation_method SHELXL-2014/7
_cell_angle_alpha 90
_cell_angle_beta 90
_cell_angle_gamma 90
_cell_formula_units_Z 4
_cell_length_a 18.120(4)
_cell_length_b 9.950(2)
_cell_length_c 7.5357(15)
_cell_measurement_reflns_used 3123
_cell_measurement_temperature 293(2)
_cell_measurement_theta_max 27.475
_cell_measurement_theta_min 3.041
_cell_volume 1358.6(5)
_computing_structure_refinement 'SHELXL-2014/7 (Sheldrick, 2014)'
_diffrn_ambient_temperature 293(2)
_diffrn_measured_fraction_theta_full 0.998
_diffrn_measured_fraction_theta_max 0.999
_diffrn_measurement_device_type 'Rigaku, SCXmini'
_diffrn_measurement_method '\w scans'
_diffrn_radiation_type MoK\a
_diffrn_radiation_wavelength 0.71073
_diffrn_reflns_av_R_equivalents 0.0688
_diffrn_reflns_av_unetI/netI 0.0857
_diffrn_reflns_Laue_measured_fraction_full 0.998
_diffrn_reflns_Laue_measured_fraction_max 0.999
_diffrn_reflns_limit_h_max 22
_diffrn_reflns_limit_h_min -23
_diffrn_reflns_limit_k_max 12
_diffrn_reflns_limit_k_min -12
_diffrn_reflns_limit_l_max 9
_diffrn_reflns_limit_l_min -9
_diffrn_reflns_number 9138
_diffrn_reflns_point_group_measured_fraction_full 0.999
_diffrn_reflns_point_group_measured_fraction_max 0.999
_diffrn_reflns_theta_full 25.242
_diffrn_reflns_theta_max 27.475
_diffrn_reflns_theta_min 3.041
_exptl_absorpt_coefficient_mu 17.764
_exptl_absorpt_correction_T_max 0.007
_exptl_absorpt_correction_T_min 0.003
_exptl_absorpt_correction_type multi-scan
_exptl_crystal_colour pale-yellow
_exptl_crystal_density_diffrn 2.633
_exptl_crystal_density_method 'not measured'
_exptl_crystal_description block
_exptl_crystal_F_000 980.8
_exptl_crystal_size_max 0.34
_exptl_crystal_size_mid 0.3
_exptl_crystal_size_min 0.28
_refine_diff_density_max 2.327
_refine_diff_density_min -1.355
_refine_diff_density_rms 0.232
_refine_ls_abs_structure_details
;
 Refined as an inversion twin.
;
_refine_ls_abs_structure_Flack -0.04(2)
_refine_ls_extinction_coef 0.0039(4)
_refine_ls_extinction_expression Fc^*^=kFc[1+0.001xFc^2^\l^3^/sin(2\q)]^-1/4^
_refine_ls_extinction_method 'SHELXL-2014/7 (Sheldrick 2014'
_refine_ls_goodness_of_fit_ref 1.095
_refine_ls_hydrogen_treatment constr
_refine_ls_matrix_type full
_refine_ls_number_parameters 113
_refine_ls_number_reflns 3123
_refine_ls_number_restraints 121
_refine_ls_restrained_S_all 1.090
_refine_ls_R_factor_all 0.0627
_refine_ls_R_factor_gt 0.0481
_refine_ls_shift/su_max 0.000
_refine_ls_shift/su_mean 0.000
_refine_ls_structure_factor_coef Fsqd
_refine_ls_weighting_details 'w=1/[\s^2^(Fo^2^)+(0.0409P)^2^+2.3743P] where P=(Fo^2^+2Fc^2^)/3'
_refine_ls_weighting_scheme calc
_refine_ls_wR_factor_gt 0.1135
_refine_ls_wR_factor_ref 0.1192
_reflns_Friedel_coverage 0.861
_reflns_Friedel_fraction_full 1.000
_reflns_Friedel_fraction_max 1.000
_reflns_number_gt 2525
_reflns_number_total 3123
_reflns_threshold_expression 'I > 2\s(I)'
_cod_data_source_file jp7b05126_si_002.cif
_cod_data_source_block 0.72_293K
_cod_depositor_comments 'Adding full bibliography for 1547653--1547662.cif.'
_cod_original_cell_volume 1358.7(5)
_cod_original_formula_sum 'C4 H14 Bi Br1.40 Cl3.60 N2 '
_cod_database_code 1547656
_publcif_datablock.id {60ad7fb5-450b-47a1-9f94-1b4cd887c424}

_shelx_shelxl_version_number 2014/7
_shelx_space_group_comment
;
The symmetry employed for this shelxl refinement is uniquely defined
by the following loop, which should always be used as a source of
symmetry information in preference to the above space-group names.
They are only intended as comments.
;

loop_
_space_group_symop_operation_xyz
'x, y, z'
'-x, -y, z+1/2'
'x+1/2, -y+1/2, z'
'-x+1/2, y+1/2, z+1/2'

loop_
_atom_site_label
_atom_site_type_symbol
_atom_site_fract_x
_atom_site_fract_y
_atom_site_fract_z
_atom_site_U_iso_or_equiv
_atom_site_adp_type
_atom_site_occupancy
_atom_site_site_symmetry_order
_atom_site_calc_flag
_atom_site_refinement_flags_posn
_atom_site_refinement_flags_adp
_atom_site_refinement_flags_occupancy
Bi1 Bi 0.06440(3) 0.66968(5) 0.99637(8) 0.0279(2) Uani 1 1 d . U .
Cl5 Cl 0.19850(15) 0.5332(3) 0.9891(7) 0.0322(6) Uani 0.72 1 d . U P
Br5 Br 0.19850(15) 0.5332(3) 0.9891(7) 0.0322(6) Uani 0.28 1 d . U P
Cl3 Cl 0.1261(2) 0.8448(4) 0.7815(6) 0.0451(10) Uani 0.72 1 d . U P
Br3 Br 0.1261(2) 0.8448(4) 0.7815(6) 0.0451(10) Uani 0.28 1 d . U P
Cl1 Cl 0.1064(2) 0.8018(4) 1.2874(6) 0.0495(10) Uani 0.72 1 d . U P
Br1 Br 0.1064(2) 0.8018(4) 1.2874(6) 0.0495(10) Uani 0.28 1 d . U P
Cl2 Cl -0.05803(19) 0.8381(3) 0.9872(13) 0.0488(9) Uani 0.72 1 d . U P
Br2 Br -0.05803(19) 0.8381(3) 0.9872(13) 0.0488(9) Uani 0.28 1 d . U P
Cl4 Cl 0.0155(2) 0.5440(4) 0.6805(6) 0.0567(11) Uani 0.72 1 d . U P
Br4 Br 0.0155(2) 0.5440(4) 0.6805(6) 0.0567(11) Uani 0.28 1 d . U P
C1 C 0.1032(11) 0.185(2) -0.016(4) 0.056(6) Uani 1 1 d . U .
H1A H 0.1010 0.2815 -0.0033 0.067 Uiso 1 1 calc R U .
H1B H 0.1061 0.1640 -0.1413 0.067 Uiso 1 1 calc R U .
N2 N 0.3033(8) 0.0817(17) 0.042(2) 0.049(5) Uani 1 1 d . U .
H2A H 0.3026 0.0884 0.1593 0.059 Uiso 1 1 calc R U .
H2B H 0.3445 0.1209 0.0038 0.059 Uiso 1 1 calc R U .
C4 C 0.3070(11) -0.066(2) -0.006(5) 0.068(7) Uani 1 1 d . U .
H4A H 0.2646 -0.1114 0.0407 0.102 Uiso 1 1 calc R U .
H4B H 0.3510 -0.1045 0.0428 0.102 Uiso 1 1 calc R U .
H4C H 0.3077 -0.0753 -0.1332 0.102 Uiso 1 1 calc R U .
C3 C 0.2408(12) 0.157(2) -0.028(6) 0.072(8) Uani 1 1 d D U .
H3A H 0.2322 0.1311 -0.1506 0.086 Uiso 1 1 calc R U .
H3B H 0.2523 0.2523 -0.0263 0.086 Uiso 1 1 calc R U .
N1 N 0.0352(10) 0.1256(17) 0.057(3) 0.051(5) Uani 1 1 d . U .
H1C H 0.0398 0.0367 0.0626 0.076 Uiso 1 1 calc R U .
H1D H -0.0028 0.1465 -0.0127 0.076 Uiso 1 1 calc R U .
H1E H 0.0272 0.1580 0.1655 0.076 Uiso 1 1 calc R U .
C2 C 0.1732(12) 0.132(2) 0.077(3) 0.055(6) Uani 1 1 d D U .
H2C H 0.1781 0.1762 0.1912 0.066 Uiso 1 1 calc R U .
H2D H 0.1682 0.0367 0.0974 0.066 Uiso 1 1 calc R U .

loop_
_atom_site_aniso_label
_atom_site_aniso_U_11
_atom_site_aniso_U_22
_atom_site_aniso_U_33
_atom_site_aniso_U_23
_atom_site_aniso_U_13
_atom_site_aniso_U_12
Bi1 0.0353(4) 0.0219(3) 0.0266(4) -0.0018(5) 0.0018(5) -0.0032(2)
Cl5 0.0327(14) 0.0330(14) 0.0308(14) -0.002(2) 0.000(2) 0.0114(11)
Br5 0.0327(14) 0.0330(14) 0.0308(14) -0.002(2) 0.000(2) 0.0114(11)
Cl3 0.054(2) 0.0393(19) 0.041(2) 0.0005(18) -0.003(2) -0.0121(16)
Br3 0.054(2) 0.0393(19) 0.041(2) 0.0005(18) -0.003(2) -0.0121(16)
Cl1 0.065(3) 0.047(2) 0.036(2) -0.0084(18) 0.004(2) -0.003(2)
Br1 0.065(3) 0.047(2) 0.036(2) -0.0084(18) 0.004(2) -0.003(2)
Cl2 0.0536(19) 0.0417(18) 0.051(2) 0.004(3) 0.010(3) 0.0050(14)
Br2 0.0536(19) 0.0417(18) 0.051(2) 0.004(3) 0.010(3) 0.0050(14)
Cl4 0.067(3) 0.051(2) 0.052(2) -0.0177(19) -0.012(2) -0.009(2)
Br4 0.067(3) 0.051(2) 0.052(2) -0.0177(19) -0.012(2) -0.009(2)
C1 0.049(9) 0.064(13) 0.055(13) 0.031(14) 0.029(13) 0.024(10)
N2 0.033(8) 0.052(9) 0.063(16) -0.012(9) 0.001(8) 0.001(7)
C4 0.044(11) 0.077(12) 0.083(16) -0.04(2) -0.030(18) 0.022(11)
C3 0.048(10) 0.062(13) 0.11(2) 0.014(16) 0.017(14) 0.013(9)
N1 0.046(9) 0.039(9) 0.067(14) 0.011(9) -0.024(9) -0.022(8)
C2 0.050(9) 0.061(13) 0.054(13) -0.004(11) 0.021(10) 0.020(10)

loop_
_atom_type_symbol
_atom_type_description
_atom_type_scat_dispersion_real
_atom_type_scat_dispersion_imag
_atom_type_scat_source
C C 0.0033 0.0016 'International Tables Vol C Tables 4.2.6.8 and 6.1.1.4'
H H 0.0000 0.0000 'International Tables Vol C Tables 4.2.6.8 and 6.1.1.4'
N N 0.0061 0.0033 'International Tables Vol C Tables 4.2.6.8 and 6.1.1.4'
Cl Cl 0.1484 0.1585 'International Tables Vol C Tables 4.2.6.8 and 6.1.1.4'
Bi Bi -4.1077 10.2566 'International Tables Vol C Tables 4.2.6.8 and 6.1.1.4'
Br Br -0.2901 2.4595 'International Tables Vol C Tables 4.2.6.8 and 6.1.1.4'

loop_
_geom_angle_atom_site_label_1
_geom_angle_atom_site_label_2
_geom_angle_atom_site_label_3
_geom_angle
_geom_angle_site_symmetry_1
_geom_angle_site_symmetry_3
Cl3 Bi1 Cl1 93.35(15) . .
Cl3 Bi1 Cl2 85.68(16) . .
Cl1 Bi1 Cl2 87.2(2) . .
Cl3 Bi1 Cl5 86.55(13) . .
Cl1 Bi1 Cl5 90.44(14) . .
Cl2 Bi1 Cl5 171.73(11) . .
Cl3 Bi1 Cl4 84.72(13) . .
Cl1 Bi1 Cl4 176.49(13) . .
Cl2 Bi1 Cl4 89.7(2) . .
Cl5 Bi1 Cl4 92.37(13) . .
Cl3 Bi1 Br4 170.23(14) . 2_565
Cl1 Bi1 Br4 96.28(14) . 2_565
Cl2 Bi1 Br4 93.16(14) . 2_565
Cl5 Bi1 Br4 94.98(11) . 2_565
Cl4 Bi1 Br4 85.6 . 2_565
Cl3 Bi1 Cl4 170.23(14) . 2_565
Cl1 Bi1 Cl4 96.28(14) . 2_565
Cl2 Bi1 Cl4 93.16(14) . 2_565
Cl5 Bi1 Cl4 94.98(11) . 2_565
Cl4 Bi1 Cl4 85.58(4) . 2_565
Br4 Bi1 Cl4 0.0 2_565 2_565
Bi1 Cl4 Bi1 151.12(18) . 2_564
N1 C1 C2 113(2) . .
C3 N2 C4 116.6(18) . .
N2 C3 C2 111(3) . .
C3 C2 C1 113(2) . .

loop_
_geom_bond_atom_site_label_1
_geom_bond_atom_site_label_2
_geom_bond_distance
_geom_bond_site_symmetry_2
Bi1 Cl3 2.628(4) .
Bi1 Cl1 2.668(4) .
Bi1 Cl2 2.781(3) .
Bi1 Cl5 2.784(3) .
Bi1 Cl4 2.831(4) .
Bi1 Br4 2.923(4) 2_565
Bi1 Cl4 2.923(4) 2_565
Cl4 Bi1 2.923(4) 2_564
C1 N1 1.47(3) .
C1 C2 1.54(3) .
N2 C3 1.46(3) .
N2 C4 1.51(2) .
C3 C2 1.48(3) .

loop_
_geom_hbond_atom_site_label_D
_geom_hbond_atom_site_label_H
_geom_hbond_atom_site_label_A
_geom_hbond_distance_DH
_geom_hbond_distance_HA
_geom_hbond_distance_DA
_geom_hbond_angle_DHA
_geom_hbond_site_symmetry_A
C2 H2D Cl1 0.97 2.96 3.85(2) 152.7 1_544
C2 H2C Br2 0.97 3.12 3.74(2) 123.5 2_564
N1 H1E Br4 0.89 3.07 3.54(2) 115.2 2_564
N1 H1E Cl2 0.89 2.49 3.29(2) 149.7 2_564
N1 H1E Cl3 0.89 2.91 3.39(2) 115.2 2_564
N1 H1D Cl1 0.89 2.46 3.351(18) 178.1 2_563
N1 H1C Cl2 0.89 2.72 3.364(16) 130.7 1_544
N1 H1C Br1 0.89 3.13 3.880(19) 143.6 1_544
C3 H3B Cl5 0.97 2.96 3.82(2) 148.4 1_554
C4 H4C Br5 0.96 3.05 3.93(4) 153.4 4_543
C4 H4B Br4 0.96 3.02 3.68(2) 127.0 4_544
C4 H4B Cl2 0.96 2.88 3.649(19) 138.0 3_554
N2 H2B Cl4 0.89 2.97 3.467(16) 117.5 4_544
N2 H2B Cl1 0.89 2.59 3.339(18) 142.7 4_543
N2 H2A Br3 0.89 3.00 3.429(17) 111.3 4_544
N2 H2A Cl5 0.89 2.54 3.41(2) 163.3 4_544
C1 H1B Cl2 0.97 2.93 3.84(4) 156.5 2_563
C1 H1A Br4 0.97 3.06 3.76(2) 129.5 2_564
C1 H1A Br5 0.97 3.07 3.88(2) 141.9 1_554
C2 H2D Cl1 0.97 2.96 3.85(2) 152.7 1_544
C2 H2C Br2 0.97 3.12 3.74(2) 123.5 2_564
N1 H1E Br4 0.89 3.07 3.54(2) 115.2 2_564
N1 H1E Cl2 0.89 2.49 3.29(2) 149.7 2_564
N1 H1E Cl3 0.89 2.91 3.39(2) 115.2 2_564
N1 H1D Cl1 0.89 2.46 3.351(18) 178.1 2_563
N1 H1C Cl2 0.89 2.72 3.364(16) 130.7 1_544
N1 H1C Br1 0.89 3.13 3.880(19) 143.6 1_544
C3 H3B Cl5 0.97 2.96 3.82(2) 148.4 1_554
C4 H4C Br5 0.96 3.05 3.93(4) 153.4 4_543
C4 H4B Br4 0.96 3.02 3.68(2) 127.0 4_544
C4 H4B Cl2 0.96 2.88 3.649(19) 138.0 3_554
N2 H2B Cl4 0.89 2.97 3.467(16) 117.5 4_544
N2 H2B Cl1 0.89 2.59 3.339(18) 142.7 4_543
N2 H2A Br3 0.89 3.00 3.429(17) 111.3 4_544
N2 H2A Cl5 0.89 2.54 3.41(2) 163.3 4_544
C1 H1B Cl2 0.97 2.93 3.84(4) 156.5 2_563
C1 H1A Br4 0.97 3.06 3.76(2) 129.5 2_564
C1 H1A Br5 0.97 3.07 3.88(2) 141.9 1_554
C2 H2D Cl1 0.97 2.96 3.85(2) 152.7 1_544
C2 H2C Br2 0.97 3.12 3.74(2) 123.5 2_564
N1 H1E Cl2 0.89 2.49 3.29(2) 149.7 2_564
N1 H1D Cl1 0.89 2.46 3.351(18) 178.1 2_563
N1 H1C Cl2 0.89 2.72 3.364(16) 130.7 1_544
C3 H3B Cl1 0.97 2.96 3.42(3) 109.9 4_543
C3 H3B Cl5 0.97 2.96 3.82(2) 148.4 1_554
C3 H3A Br5 0.97 3.15 3.99(4) 147.0 4_543
C4 H4C Cl5 0.96 3.05 3.93(4) 153.4 4_543
C4 H4B Br4 0.96 3.02 3.68(2) 127.0 4_544
C4 H4B Cl2 0.96 2.88 3.649(19) 138.0 3_554
C4 H4A Br3 0.96 3.21 3.75(2) 117.7 1_544
N2 H2B Cl4 0.89 2.97 3.467(16) 117.5 4_544
N2 H2B Cl1 0.89 2.59 3.339(18) 142.7 4_543
N2 H2A Cl5 0.89 2.54 3.41(2) 163.3 4_544
C1 H1B Cl2 0.97 2.93 3.84(4) 156.5 2_563
C1 H1A Br4 0.97 3.06 3.76(2) 129.5 2_564
C1 H1A Br5 0.97 3.07 3.88(2) 141.9 1_554
C2 H2D Cl1 0.97 2.96 3.85(2) 152.7 1_544
C2 H2D Br3 0.97 3.15 3.72(2) 119.8 1_544
C2 H2C Br2 0.97 3.12 3.74(2) 123.5 2_564
N1 H1E Br4 0.89 3.07 3.54(2) 115.2 2_564
N1 H1E Cl2 0.89 2.49 3.29(2) 149.7 2_564
N1 H1E Cl3 0.89 2.91 3.39(2) 115.2 2_564
N1 H1D Cl1 0.89 2.46 3.351(18) 178.1 2_563
N1 H1C Cl2 0.89 2.72 3.364(16) 130.7 1_544
N1 H1C Br1 0.89 3.13 3.880(19) 143.6 1_544
C3 H3B Cl5 0.97 2.96 3.82(2) 148.4 1_554
C4 H4C Br5 0.96 3.05 3.93(4) 153.4 4_543
C4 H4B Br4 0.96 3.02 3.68(2) 127.0 4_544
C4 H4B Cl2 0.96 2.88 3.649(19) 138.0 3_554
N2 H2B Br4 0.89 2.97 3.467(16) 117.5 4_544
N2 H2B Cl1 0.89 2.59 3.339(18) 142.7 4_543
N2 H2A Cl3 0.89 3.00 3.429(17) 111.3 4_544
N2 H2A Cl5 0.89 2.54 3.41(2) 163.3 4_544
C1 H1B Cl2 0.97 2.93 3.84(4) 156.5 2_563
C1 H1A Br4 0.97 3.06 3.76(2) 129.5 2_564
C1 H1A Br5 0.97 3.07 3.88(2) 141.9 1_554
C2 H2D Cl1 0.97 2.96 3.85(2) 152.7 1_544
C2 H2D Br3 0.97 3.15 3.72(2) 119.8 1_544
C2 H2C Br2 0.97 3.12 3.74(2) 123.5 2_564
N1 H1E Br4 0.89 3.07 3.54(2) 115.2 2_564
N1 H1E Cl2 0.89 2.49 3.29(2) 149.7 2_564
N1 H1E Cl3 0.89 2.91 3.39(2) 115.2 2_564
N1 H1D Cl1 0.89 2.46 3.351(18) 178.1 2_563
N1 H1C Cl2 0.89 2.72 3.364(16) 130.7 1_544
N1 H1C Br1 0.89 3.13 3.880(19) 143.6 1_544
C3 H3B Cl5 0.97 2.96 3.82(2) 148.4 1_554
C4 H4C Br5 0.96 3.05 3.93(4) 153.4 4_543
C4 H4B Br4 0.96 3.02 3.68(2) 127.0 4_544
C4 H4B Cl2 0.96 2.88 3.649(19) 138.0 3_554
N2 H2B Br4 0.89 2.97 3.467(16) 117.5 4_544
N2 H2B Cl1 0.89 2.59 3.339(18) 142.7 4_543
N2 H2A Cl3 0.89 3.00 3.429(17) 111.3 4_544
N2 H2A Cl5 0.89 2.54 3.41(2) 163.3 4_544
C1 H1B Cl2 0.97 2.93 3.84(4) 156.5 2_563
C1 H1A Br4 0.97 3.06 3.76(2) 129.5 2_564
C1 H1A Br5 0.97 3.07 3.88(2) 141.9 1_554
C2 H2D Cl1 0.97 2.96 3.85(2) 152.7 1_544
C2 H2D Br3 0.97 3.15 3.72(2) 119.8 1_544
C2 H2C Br2 0.97 3.12 3.74(2) 123.5 2_564
N1 H1E Br4 0.89 3.07 3.54(2) 115.2 2_564
N1 H1E Cl2 0.89 2.49 3.29(2) 149.7 2_564
N1 H1E Cl3 0.89 2.91 3.39(2) 115.2 2_564
N1 H1D Cl1 0.89 2.46 3.351(18) 178.1 2_563
N1 H1C Cl2 0.89 2.72 3.364(16) 130.7 1_544
N1 H1C Br1 0.89 3.13 3.880(19) 143.6 1_544
C3 H3B Cl5 0.97 2.96 3.82(2) 148.4 1_554
C4 H4C Br5 0.96 3.05 3.93(4) 153.4 4_543
C4 H4B Br4 0.96 3.02 3.68(2) 127.0 4_544
C4 H4B Cl2 0.96 2.88 3.649(19) 138.0 3_554
N2 H2B Br4 0.89 2.97 3.467(16) 117.5 4_544
N2 H2B Cl1 0.89 2.59 3.339(18) 142.7 4_543
N2 H2A Cl3 0.89 3.00 3.429(17) 111.3 4_544
N2 H2A Cl5 0.89 2.54 3.41(2) 163.3 4_544
C1 H1B Cl2 0.97 2.93 3.84(4) 156.5 2_563
C1 H1A Br4 0.97 3.06 3.76(2) 129.5 2_564
C1 H1A Br5 0.97 3.07 3.88(2) 141.9 1_554
C1 H1A Br5 0.97 3.07 3.88(2) 141.9 1_554
C1 H1A Br4 0.97 3.06 3.76(2) 129.5 2_564
C1 H1B Cl2 0.97 2.93 3.84(4) 156.5 2_563
N2 H2A Cl5 0.89 2.54 3.41(2) 163.3 4_544
N2 H2A Cl3 0.89 3.00 3.429(17) 111.3 4_544
N2 H2B Cl1 0.89 2.59 3.339(18) 142.7 4_543
N2 H2B Br4 0.89 2.97 3.467(16) 117.5 4_544
C4 H4B Cl2 0.96 2.88 3.649(19) 138.0 3_554
C4 H4B Br4 0.96 3.02 3.68(2) 127.0 4_544
C4 H4C Br5 0.96 3.05 3.93(4) 153.4 4_543
C3 H3B Cl5 0.97 2.96 3.82(2) 148.4 1_554
N1 H1C Br1 0.89 3.13 3.880(19) 143.6 1_544
N1 H1C Cl2 0.89 2.72 3.364(16) 130.7 1_544
N1 H1D Cl1 0.89 2.46 3.351(18) 178.1 2_563
N1 H1E Cl3 0.89 2.91 3.39(2) 115.2 2_564
N1 H1E Cl2 0.89 2.49 3.29(2) 149.7 2_564
N1 H1E Br4 0.89 3.07 3.54(2) 115.2 2_564
C2 H2C Br2 0.97 3.12 3.74(2) 123.5 2_564
C2 H2D Br3 0.97 3.15 3.72(2) 119.8 1_544
C2 H2D Cl1 0.97 2.96 3.85(2) 152.7 1_544
C1 H1A Br5 0.97 3.07 3.88(2) 141.9 1_554
C1 H1A Br4 0.97 3.06 3.76(2) 129.5 2_564
C1 H1B Cl2 0.97 2.93 3.84(4) 156.5 2_563
N2 H2A Cl5 0.89 2.54 3.41(2) 163.3 4_544
N2 H2A Cl3 0.89 3.00 3.429(17) 111.3 4_544
N2 H2B Cl1 0.89 2.59 3.339(18) 142.7 4_543
N2 H2B Br4 0.89 2.97 3.467(16) 117.5 4_544
C4 H4B Cl2 0.96 2.88 3.649(19) 138.0 3_554
C4 H4B Br4 0.96 3.02 3.68(2) 127.0 4_544
C4 H4C Br5 0.96 3.05 3.93(4) 153.4 4_543
C3 H3B Cl5 0.97 2.96 3.82(2) 148.4 1_554
N1 H1C Br1 0.89 3.13 3.880(19) 143.6 1_544
N1 H1C Cl2 0.89 2.72 3.364(16) 130.7 1_544
N1 H1D Cl1 0.89 2.46 3.351(18) 178.1 2_563
N1 H1E Cl3 0.89 2.91 3.39(2) 115.2 2_564
N1 H1E Cl2 0.89 2.49 3.29(2) 149.7 2_564
N1 H1E Br4 0.89 3.07 3.54(2) 115.2 2_564
C2 H2C Br2 0.97 3.12 3.74(2) 123.5 2_564
C2 H2D Br3 0.97 3.15 3.72(2) 119.8 1_544
C2 H2D Cl1 0.97 2.96 3.85(2) 152.7 1_544
C1 H1A Br5 0.97 3.07 3.88(2) 141.9 1_554
C1 H1A Br4 0.97 3.06 3.76(2) 129.5 2_564
C1 H1B Cl2 0.97 2.93 3.84(4) 156.5 2_563
N2 H2A Cl5 0.89 2.54 3.41(2) 163.3 4_544
N2 H2A Br3 0.89 3.00 3.429(17) 111.3 4_544
N2 H2B Cl1 0.89 2.59 3.339(18) 142.7 4_543
N2 H2B Cl4 0.89 2.97 3.467(16) 117.5 4_544
C4 H4B Cl2 0.96 2.88 3.649(19) 138.0 3_554
C4 H4B Br4 0.96 3.02 3.68(2) 127.0 4_544
C4 H4C Br5 0.96 3.05 3.93(4) 153.4 4_543
C3 H3B Cl5 0.97 2.96 3.82(2) 148.4 1_554
N1 H1C Br1 0.89 3.13 3.880(19) 143.6 1_544
N1 H1C Cl2 0.89 2.72 3.364(16) 130.7 1_544
N1 H1D Cl1 0.89 2.46 3.351(18) 178.1 2_563
N1 H1E Cl3 0.89 2.91 3.39(2) 115.2 2_564
N1 H1E Cl2 0.89 2.49 3.29(2) 149.7 2_564
N1 H1E Br4 0.89 3.07 3.54(2) 115.2 2_564
C2 H2C Br2 0.97 3.12 3.74(2) 123.5 2_564
C2 H2D Br3 0.97 3.15 3.72(2) 119.8 1_544
C2 H2D Cl1 0.97 2.96 3.85(2) 152.7 1_544
C1 H1A Br5 0.97 3.07 3.88(2) 141.9 1_554
C1 H1A Br4 0.97 3.06 3.76(2) 129.5 2_564
C1 H1B Cl2 0.97 2.93 3.84(4) 156.5 2_563
N2 H2A Cl5 0.89 2.54 3.41(2) 163.3 4_544
N2 H2A Br3 0.89 3.00 3.429(17) 111.3 4_544
N2 H2B Cl1 0.89 2.59 3.339(18) 142.7 4_543
N2 H2B Cl4 0.89 2.97 3.467(16) 117.5 4_544
C4 H4B Cl2 0.96 2.88 3.649(19) 138.0 3_554
C4 H4B Br4 0.96 3.02 3.68(2) 127.0 4_544
C4 H4C Br5 0.96 3.05 3.93(4) 153.4 4_543
C3 H3B Cl5 0.97 2.96 3.82(2) 148.4 1_554
N1 H1C Br1 0.89 3.13 3.880(19) 143.6 1_544
N1 H1C Cl2 0.89 2.72 3.364(16) 130.7 1_544
N1 H1D Cl1 0.89 2.46 3.351(18) 178.1 2_563
N1 H1E Cl3 0.89 2.91 3.39(2) 115.2 2_564
N1 H1E Cl2 0.89 2.49 3.29(2) 149.7 2_564
N1 H1E Br4 0.89 3.07 3.54(2) 115.2 2_564
C2 H2C Br2 0.97 3.12 3.74(2) 123.5 2_564
C2 H2D Cl1 0.97 2.96 3.85(2) 152.7 1_544

loop_
_geom_torsion_atom_site_label_1
_geom_torsion_atom_site_label_2
_geom_torsion_atom_site_label_3
_geom_torsion_atom_site_label_4
_geom_torsion
C4 N2 C3 C2 79(3)
N2 C3 C2 C1 -167(2)
N1 C1 C2 C3 162(2)
